data_4325711
loop_
_publ_author_name
'Stefan Durben'
'Thomas Baumgartner'

_publ_contact_author_address
;
    Department of Chemistry
    University of Calgary
    2500 University Drive N.W.
    Calgary, Alberta, Canada T2N 1N4  
;
_publ_contact_author_email thomas.baumgartner@ucalgary.ca
_publ_contact_author_name 'Baumgartner, Thomas'
_publ_contact_author_phone (403)220-3039
_publ_section_title
;
 Azadibenzophospholes: Functional Building Blocks with Pronounced
 Electron-Acceptor Character
;
_journal_name_full 'Inorganic Chemistry'
_journal_page_first 6823
_journal_page_last 6836
_journal_paper_doi 10.1021/ic200951x
_journal_volume 50
_journal_year 2011
_chemical_absolute_configuration unk
_chemical_compound_source 'synthesis as described'
_chemical_formula_moiety 'C11 H7 Br2 N'
_chemical_formula_sum 'C11 H7 Br2 N'
_chemical_formula_weight 312.98
_chemical_name_common sd102
_chemical_name_systematic
;
 2-Bromo-3-(2-bromophenyl)pyridine
;
_space_group_IT_number 19
_symmetry_cell_setting orthorhombic
_symmetry_space_group_name_Hall 'P 2ac 2ab'
_symmetry_space_group_name_H-M 'P 21 21 21'
_atom_sites_solution_hydrogens geom
_atom_sites_solution_primary direct
_atom_sites_solution_secondary difmap
_audit_creation_date 2010-12-30T06:04:34-00:00
_audit_creation_method 'WinGX routine CIF_UPDATE'
_cell_angle_alpha 90.00
_cell_angle_beta 90.00
_cell_angle_gamma 90.00
_cell_formula_units_Z 4
_cell_length_a 7.0706(3)
_cell_length_b 10.6491(5)
_cell_length_c 14.1876(4)
_cell_measurement_reflns_used 6483
_cell_measurement_temperature 173(2)
_cell_measurement_theta_max 27.485
_cell_measurement_theta_min 0.998
_cell_volume 1068.26(7)
_computing_cell_refinement 'HKL Scalepack (Otwinowski & Minor 1997)'
_computing_data_collection 'Collect (Bruker AXS BV, 1997-2004)'
_computing_data_reduction 'HKL Denzo and Scalepack (Otwinowski & Minor 1997)'
_computing_structure_refinement 'SHELXL-97 (Sheldrick, 2008)'
_diffrn_ambient_temperature 173(2)
_diffrn_detector_area_resol_mean 9
_diffrn_measured_fraction_theta_full 0.999
_diffrn_measured_fraction_theta_max 0.999
_diffrn_measurement_device '95mm CCD camera on \k-goniostat'
_diffrn_measurement_device_type KappaCCD
_diffrn_measurement_method CCD
_diffrn_orient_matrix_type 'by Bruker AXS Collect from scalepack cell'
_diffrn_orient_matrix_UB_11 0.0009126
_diffrn_orient_matrix_UB_12 0.0704713
_diffrn_orient_matrix_UB_13 0.0016839
_diffrn_orient_matrix_UB_21 0.0115564
_diffrn_orient_matrix_UB_22 0.0012226
_diffrn_orient_matrix_UB_23 -0.0935764
_diffrn_orient_matrix_UB_31 -0.1409548
_diffrn_orient_matrix_UB_32 0.0005565
_diffrn_orient_matrix_UB_33 -0.0076619
_diffrn_radiation_monochromator graphite
_diffrn_radiation_type MoK\a
_diffrn_radiation_wavelength 0.7107
_diffrn_reflns_av_R_equivalents 0.0776
_diffrn_reflns_av_unetI/netI 0.0556
_diffrn_reflns_limit_h_max 9
_diffrn_reflns_limit_h_min -9
_diffrn_reflns_limit_k_max 13
_diffrn_reflns_limit_k_min -13
_diffrn_reflns_limit_l_max 17
_diffrn_reflns_limit_l_min -18
_diffrn_reflns_number 8662
_diffrn_reflns_theta_full 25
_diffrn_reflns_theta_max 27.45
_diffrn_reflns_theta_min 2.39
_exptl_absorpt_coefficient_mu 7.545
_exptl_absorpt_correction_T_max 0.6202
_exptl_absorpt_correction_T_min 0.5500
_exptl_absorpt_correction_type multi-scan
_exptl_absorpt_process_details 'HKL Denzo and Scalepack'
_exptl_crystal_colour colorless
_exptl_crystal_density_diffrn 1.946
_exptl_crystal_description block
_exptl_crystal_F_000 600
_exptl_crystal_size_max 0.09
_exptl_crystal_size_mid 0.08
_exptl_crystal_size_min 0.07
_refine_diff_density_max 0.62
_refine_diff_density_min -0.516
_refine_diff_density_rms 0.125
_refine_ls_abs_structure_details 'Flack H D (1983), Acta Cryst. A39, 876-881'
_refine_ls_abs_structure_Flack 0.02(2)
_refine_ls_extinction_method none
_refine_ls_goodness_of_fit_ref 1.144
_refine_ls_hydrogen_treatment constr
_refine_ls_matrix_type full
_refine_ls_number_parameters 127
_refine_ls_number_reflns 2437
_refine_ls_number_restraints 0
_refine_ls_restrained_S_all 1.144
_refine_ls_R_factor_all 0.0487
_refine_ls_R_factor_gt 0.0389
_refine_ls_shift/su_max 0.001
_refine_ls_shift/su_mean 0
_refine_ls_structure_factor_coef Fsqd
_refine_ls_weighting_details 'calc w=1/[\s^2^(Fo^2^)+(0.0000P)^2^+3.4961P] where P=(Fo^2^+2Fc^2^)/3'
_refine_ls_weighting_scheme calc
_refine_ls_wR_factor_gt 0.0775
_refine_ls_wR_factor_ref 0.0866
_reflns_number_gt 2164
_reflns_number_total 2437
_reflns_threshold_expression >2\s(I)
_cod_data_source_file ic200951x_si_002_5.cif
_cod_data_source_block cmpd15
_cod_original_sg_symbol_Hall P2ac2ab
_cod_database_code 4325711

loop_
_symmetry_equiv_pos_as_xyz
'x, y, z'
'-x+1/2, -y, z+1/2'
'x+1/2, -y+1/2, -z'
'-x, y+1/2, -z+1/2'

loop_
_atom_site_label
_atom_site_type_symbol
_atom_site_fract_x
_atom_site_fract_y
_atom_site_fract_z
_atom_site_U_iso_or_equiv
_atom_site_adp_type
_atom_site_occupancy
_atom_site_symmetry_multiplicity
_atom_site_calc_flag
_atom_site_refinement_flags
C16 C 0.9880(8) -0.1621(5) 0.5345(4) 0.0217(12) Uani 1 1 d .
H16 H 1.0765 -0.227 0.5218 0.026 Uiso 1 1 calc R
C15 C 0.8687(8) -0.1689(6) 0.6113(4) 0.0255(13) Uani 1 1 d .
H15 H 0.8783 -0.239 0.6525 0.031 Uiso 1 1 calc R
C14 C 0.7355(9) -0.0773(6) 0.6303(4) 0.0253(13) Uani 1 1 d .
H14 H 0.6536 -0.0861 0.6829 0.03 Uiso 1 1 calc R
C4 C 1.3847(9) 0.0213(6) 0.3120(4) 0.0267(13) Uani 1 1 d .
H4 H 1.5016 0.0652 0.3123 0.032 Uiso 1 1 calc R
Br1 Br 0.82781(10) 0.18274(5) 0.41713(4) 0.02520(14) Uani 1 1 d .
Br2 Br 0.82857(10) -0.20046(5) 0.29598(4) 0.02917(15) Uani 1 1 d .
N1 N 1.1585(8) -0.1037(4) 0.2278(3) 0.0214(10) Uani 1 1 d .
C12 C 0.8426(9) 0.0375(4) 0.4955(4) 0.0206(11) Uani 1 1 d .
C3 C 1.3243(10) -0.0400(5) 0.2322(4) 0.0245(12) Uani 1 1 d .
H3 H 1.4022 -0.0376 0.1777 0.029 Uiso 1 1 calc R
C5 C 1.2722(9) 0.0179(6) 0.3919(4) 0.0249(13) Uani 1 1 d .
H5 H 1.3119 0.0596 0.4477 0.03 Uiso 1 1 calc R
C2 C 1.0558(8) -0.1059(5) 0.3050(4) 0.0184(11) Uani 1 1 d .
C11 C 0.9746(8) -0.0548(5) 0.4750(4) 0.0206(12) Uani 1 1 d .
C13 C 0.7214(8) 0.0266(6) 0.5731(4) 0.0255(13) Uani 1 1 d .
H13 H 0.6307 0.0901 0.5861 0.031 Uiso 1 1 calc R
C1 C 1.1002(8) -0.0467(5) 0.3903(4) 0.0190(12) Uani 1 1 d .

loop_
_atom_site_aniso_label
_atom_site_aniso_U_11
_atom_site_aniso_U_22
_atom_site_aniso_U_33
_atom_site_aniso_U_23
_atom_site_aniso_U_13
_atom_site_aniso_U_12
C16 0.022(3) 0.029(3) 0.015(2) -0.004(2) 0.001(2) -0.003(2)
C15 0.027(3) 0.027(3) 0.022(3) 0.000(2) -0.005(2) -0.006(3)
C14 0.024(3) 0.033(3) 0.019(3) -0.003(2) 0.001(2) -0.010(2)
C4 0.020(3) 0.028(3) 0.032(3) -0.004(3) 0.003(3) -0.004(2)
Br1 0.0281(3) 0.0222(2) 0.0253(3) 0.0019(2) -0.0008(3) 0.0035(3)
Br2 0.0240(3) 0.0371(3) 0.0264(3) -0.0004(2) -0.0006(3) -0.0090(3)
N1 0.027(3) 0.016(2) 0.021(2) 0.0012(17) 0.003(2) -0.003(2)
C12 0.023(3) 0.016(2) 0.023(2) -0.001(2) -0.001(3) -0.003(3)
C3 0.026(3) 0.025(3) 0.023(2) 0.002(2) 0.009(3) -0.005(3)
C5 0.025(3) 0.025(3) 0.024(3) -0.006(2) -0.005(3) 0.000(2)
C2 0.015(3) 0.017(3) 0.023(3) 0.003(2) -0.002(2) -0.002(2)
C11 0.021(3) 0.020(3) 0.021(3) -0.005(2) -0.001(2) -0.003(2)
C13 0.021(3) 0.031(3) 0.024(3) -0.002(3) 0.000(2) 0.002(2)
C1 0.020(3) 0.016(3) 0.021(3) 0.000(2) -0.002(2) 0.006(2)

loop_
_atom_type_symbol
_atom_type_description
_atom_type_scat_dispersion_real
_atom_type_scat_dispersion_imag
_atom_type_scat_source
C C 0.0033 0.0016 'International Tables Vol C Tables 4.2.6.8 and 6.1.1.4'
H H 0 0 'International Tables Vol C Tables 4.2.6.8 and 6.1.1.4'
Br Br -0.2901 2.4595 'International Tables Vol C Tables 4.2.6.8 and 6.1.1.4'
N N 0.0061 0.0033 'International Tables Vol C Tables 4.2.6.8 and 6.1.1.4'

loop_
_geom_angle_atom_site_label_1
_geom_angle_atom_site_label_2
_geom_angle_atom_site_label_3
_geom_angle
C15 C16 C11 118.0(5)
C15 C16 H16 121
C11 C16 H16 121
C16 C15 C14 122.2(5)
C16 C15 H15 118.9
C14 C15 H15 118.9
C13 C14 C15 120.2(5)
C13 C14 H14 119.9
C15 C14 H14 119.9
C3 C4 C5 118.9(6)
C3 C4 H4 120.6
C5 C4 H4 120.6
C2 N1 C3 116.6(5)
C11 C12 C13 121.2(5)
C11 C12 Br1 119.3(4)
C13 C12 Br1 119.5(4)
N1 C3 C4 123.0(5)
N1 C3 H3 118.5
C4 C3 H3 118.5
C4 C5 C1 119.9(5)
C4 C5 H5 120
C1 C5 H5 120
N1 C2 C1 126.0(5)
N1 C2 Br2 114.8(4)
C1 C2 Br2 119.1(4)
C12 C11 C16 119.3(5)
C12 C11 C1 121.8(5)
C16 C11 C1 118.9(5)
C14 C13 C12 119.1(5)
C14 C13 H13 120.5
C12 C13 H13 120.5
C5 C1 C2 115.5(5)
C5 C1 C11 122.1(5)
C2 C1 C11 122.3(5)

loop_
_geom_bond_atom_site_label_1
_geom_bond_atom_site_label_2
_geom_bond_distance
C16 C15 1.380(8)
C16 C11 1.423(8)
C16 H16 0.95
C15 C14 1.382(8)
C15 H15 0.95
C14 C13 1.376(8)
C14 H14 0.95
C4 C3 1.374(8)
C4 C5 1.386(9)
C4 H4 0.95
Br1 C12 1.908(5)
Br2 C2 1.901(5)
N1 C2 1.315(7)
N1 C3 1.356(8)
C12 C11 1.387(8)
C12 C13 1.400(8)
C3 H3 0.95
C5 C1 1.397(8)
C5 H5 0.95
C2 C1 1.400(8)
C11 C1 1.497(8)
C13 H13 0.95

loop_
_geom_torsion_atom_site_label_1
_geom_torsion_atom_site_label_2
_geom_torsion_atom_site_label_3
_geom_torsion_atom_site_label_4
_geom_torsion
C11 C16 C15 C14 1.6(8)
C16 C15 C14 C13 -1.5(9)
C2 N1 C3 C4 -0.8(9)
C5 C4 C3 N1 0.2(10)
C3 C4 C5 C1 -0.2(9)
C3 N1 C2 C1 1.4(8)
C3 N1 C2 Br2 -178.3(4)
C13 C12 C11 C16 -0.5(9)
Br1 C12 C11 C16 178.8(4)
C13 C12 C11 C1 177.7(5)
Br1 C12 C11 C1 -3.0(8)
C15 C16 C11 C12 -0.6(8)
C15 C16 C11 C1 -178.8(5)
C15 C14 C13 C12 0.4(8)
C11 C12 C13 C14 0.6(9)
Br1 C12 C13 C14 -178.8(4)
C4 C5 C1 C2 0.7(8)
C4 C5 C1 C11 179.1(6)
N1 C2 C1 C5 -1.3(8)
Br2 C2 C1 C5 178.3(4)
N1 C2 C1 C11 -179.8(5)
Br2 C2 C1 C11 -0.2(7)
C12 C11 C1 C5 86.3(7)
C16 C11 C1 C5 -95.5(7)
C12 C11 C1 C2 -95.4(7)
C16 C11 C1 C2 82.8(7)

loop_
_cod_related_entry_id
_cod_related_entry_database
_cod_related_entry_code
1 ChemSpider 30661169
